data_1559769
loop_
_publ_author_name
'Navarro-Huerta, Armando'
'Jellen, Marcus J.'
'Arcudia, Jessica'
'Teat, Simon J.'
'Toscano, Rub\'en A'
'Merino, Gabriel'
'Rodr\'iguez-Molina, Braulio'

_publ_section_title
;
 Tailoring the cavities of hydrogen-bonded amphidynamic crystals using
 weak contacts: towards faster molecular machines.
;
_journal_issue 6
_journal_name_full 'Chemical science'
_journal_page_first 2181
_journal_page_last 2188
_journal_paper_doi 10.1039/d0sc05899h
_journal_volume 12
_journal_year 2020
_chemical_absolute_configuration rm
_chemical_formula_moiety '2(C24 H13 F4 N), C6 H12 N2'
_chemical_formula_sum 'C54 H38 F8 N4'
_chemical_formula_weight 894.88
_space_group_crystal_system monoclinic
_space_group_IT_number 9
_space_group_name_Hall 'C -2yc'
_space_group_name_H-M_alt 'C 1 c 1'
_atom_sites_solution_hydrogens mixed
_atom_sites_solution_primary 'Dual space'
_atom_sites_solution_secondary difmap
_audit_creation_date 2020-07-21
_audit_creation_method SHELXL-2018/3
_audit_update_record
;
2020-08-07 deposited with the CCDC.	2020-12-14 downloaded from the CCDC.
;
_cell_angle_alpha 90
_cell_angle_beta 106.4326(15)
_cell_angle_gamma 90
_cell_formula_units_Z 4
_cell_length_a 13.9524(6)
_cell_length_b 14.0942(5)
_cell_length_c 22.7794(8)
_cell_measurement_reflns_used 9628
_cell_measurement_temperature 300(2)
_cell_measurement_theta_max 29.9371
_cell_measurement_theta_min 2.5276
_cell_volume 4296.5(3)
_computing_cell_refinement 'Bruker SAINT v8.38a'
_computing_data_collection 'Bruker APEX 3'
_computing_data_reduction 'Bruker SAINT v8.38a'
_computing_molecular_graphics 'Bruker SHELXTL'
_computing_publication_material 'Bruker SHELXTL & local programs'
_computing_structure_refinement 'SHELXL-2018/1 (Sheldrick, 2018)'
_computing_structure_solution 'SHELXT 2014/5 (Sheldrick, 2014)'
_diffrn_ambient_temperature 300(2)
_diffrn_detector_area_resol_mean 7.39
_diffrn_measured_fraction_theta_full 0.994
_diffrn_measured_fraction_theta_max 0.996
_diffrn_measurement_device_type 'Bruker D8 with PHOTONII detector'
_diffrn_measurement_method '\w/\q shutterless scans'
_diffrn_radiation_type synchrotron
_diffrn_radiation_wavelength 0.7288
_diffrn_reflns_av_unetI/netI 0.0238
_diffrn_reflns_Laue_measured_fraction_full 0.994
_diffrn_reflns_Laue_measured_fraction_max 0.996
_diffrn_reflns_limit_h_max 18
_diffrn_reflns_limit_h_min -19
_diffrn_reflns_limit_k_max 19
_diffrn_reflns_limit_k_min 0
_diffrn_reflns_limit_l_max 31
_diffrn_reflns_limit_l_min 0
_diffrn_reflns_number 5794
_diffrn_reflns_point_group_measured_fraction_full 0.498
_diffrn_reflns_point_group_measured_fraction_max 0.498
_diffrn_reflns_theta_full 25.930
_diffrn_reflns_theta_max 29.993
_diffrn_reflns_theta_min 2.152
_diffrn_source 'Advanced Light Source beamline 12.2.1'
_exptl_absorpt_coefficient_mu 0.110
_exptl_absorpt_correction_T_max 0.997
_exptl_absorpt_correction_T_min 0.876
_exptl_absorpt_correction_type multi-scan
_exptl_absorpt_process_details 'SADABS 2016/2 Bruker AXS Madison WI USA'
_exptl_crystal_colour colourless
_exptl_crystal_density_diffrn 1.383
_exptl_crystal_description block
_exptl_crystal_F_000 1848
_exptl_crystal_recrystallization_method 'Re-crystallisation from solvent: Hexanes/ethyl acetate'
_exptl_crystal_size_max 0.100
_exptl_crystal_size_mid 0.090
_exptl_crystal_size_min 0.030
_refine_diff_density_max 0.140
_refine_diff_density_min -0.165
_refine_diff_density_rms 0.029
_refine_ls_abs_structure_details
;
No quotients, so Flack parameter determined by classical intensity fit
;
_refine_ls_abs_structure_Flack -0.4(4)
_refine_ls_extinction_method none
_refine_ls_goodness_of_fit_ref 1.047
_refine_ls_hydrogen_treatment mixed
_refine_ls_matrix_type full
_refine_ls_number_parameters 602
_refine_ls_number_reflns 5794
_refine_ls_number_restraints 2
_refine_ls_restrained_S_all 1.047
_refine_ls_R_factor_all 0.0471
_refine_ls_R_factor_gt 0.0372
_refine_ls_shift/su_max 0.000
_refine_ls_shift/su_mean 0.000
_refine_ls_structure_factor_coef Fsqd
_refine_ls_weighting_details 'w=1/[\s^2^(Fo^2^)+(0.0637P)^2^+0.1055P] where P=(Fo^2^+2Fc^2^)/3'
_refine_ls_weighting_scheme calc
_refine_ls_wR_factor_gt 0.0936
_refine_ls_wR_factor_ref 0.0993
_reflns_Friedel_coverage 0.000
_reflns_Friedel_fraction_full 0.000
_reflns_Friedel_fraction_max 0.000
_reflns_number_gt 4894
_reflns_number_total 5794
_reflns_threshold_expression 'I > 2\s(I)'
_cod_data_source_file d0sc05899h2.cif
_cod_data_source_block ANH-BRM-1HT-300K
_cod_depositor_comments
;Adding full bibliography for 1559768--1559785.cif.

 Adding full bibliography for 1559768--1559785.cif.
;
_cod_original_sg_symbol_H-M 'C c'
_cod_database_code 1559769
_shelx_shelxl_version_number 2018/3
_shelx_space_group_comment
;
The symmetry employed for this shelxl refinement is uniquely defined
by the following loop, which should always be used as a source of
symmetry information in preference to the above space-group names.
They are only intended as comments.
;
_shelx_estimated_absorpt_t_min 0.989
_shelx_estimated_absorpt_t_max 0.997

loop_
_space_group_symop_operation_xyz
'x, y, z'
'x, -y, z+1/2'
'x+1/2, y+1/2, z'
'x+1/2, -y+1/2, z+1/2'

loop_
_atom_site_label
_atom_site_type_symbol
_atom_site_fract_x
_atom_site_fract_y
_atom_site_fract_z
_atom_site_U_iso_or_equiv
_atom_site_adp_type
_atom_site_occupancy
_atom_site_site_symmetry_order
_atom_site_calc_flag
_atom_site_refinement_flags_posn
_atom_site_refinement_flags_adp
_atom_site_refinement_flags_occupancy
_atom_site_disorder_assembly
_atom_site_disorder_group
F1 F 0.5369(3) -0.16416(17) 0.64658(13) 0.1058(9) Uani 1 1 d . . . . .
F2 F 0.7117(2) -0.09221(17) 0.84831(11) 0.1036(9) Uani 1 1 d . . . . .
F3 F 0.6830(4) 0.7542(2) 1.01370(14) 0.1339(14) Uani 1 1 d . . . . .
F4 F 0.8614(3) 0.4697(3) 1.05828(11) 0.1355(14) Uani 1 1 d . . . . .
C1 C 0.5724(3) 0.2887(2) 0.62540(10) 0.0592(7) Uani 1 1 d . . . . .
H1 H 0.555263 0.306183 0.584380 0.071 Uiso 1 1 calc R U . . .
C2 C 0.5816(3) 0.1946(2) 0.64210(11) 0.0587(7) Uani 1 1 d . . . . .
H2 H 0.572101 0.148615 0.611696 0.070 Uiso 1 1 calc R U . . .
C3 C 0.6049(2) 0.16551(18) 0.70368(10) 0.0476(5) Uani 1 1 d . . . . .
C4 C 0.62201(19) 0.23473(17) 0.74918(9) 0.0447(4) Uani 1 1 d . . . . .
H4 H 0.638062 0.216944 0.790133 0.054 Uiso 1 1 calc R U . . .
C5 C 0.6605(2) 0.43920(19) 0.83060(10) 0.0484(5) Uani 1 1 d . . . . .
H5 H 0.673095 0.391005 0.859673 0.058 Uiso 1 1 calc R U . . .
C6 C 0.6714(2) 0.53374(19) 0.84888(10) 0.0516(5) Uani 1 1 d . . . . .
C7 C 0.6505(3) 0.6055(2) 0.80408(13) 0.0607(7) Uani 1 1 d . . . . .
H7 H 0.657277 0.668520 0.816630 0.073 Uiso 1 1 calc R U . . .
C8 C 0.6205(3) 0.5859(2) 0.74278(12) 0.0613(7) Uani 1 1 d . . . . .
H8 H 0.606738 0.634572 0.714017 0.074 Uiso 1 1 calc R U . . .
N9 N 0.5859(2) 0.45466(18) 0.66675(9) 0.0569(6) Uani 1 1 d . . . . .
H9 H 0.556(3) 0.480(3) 0.6327(19) 0.068 Uiso 1 1 d . U . . .
C10 C 0.5893(2) 0.35679(19) 0.67106(10) 0.0507(5) Uani 1 1 d . . . . .
C11 C 0.61512(19) 0.33019(17) 0.73347(9) 0.0438(4) Uani 1 1 d . . . . .
C12 C 0.6305(2) 0.41715(18) 0.76810(9) 0.0446(5) Uani 1 1 d . . . . .
C13 C 0.6112(2) 0.49225(19) 0.72478(10) 0.0502(5) Uani 1 1 d . . . . .
C14 C 0.6113(2) 0.06245(19) 0.71913(11) 0.0483(5) Uani 1 1 d . . . . .
C15 C 0.5700(3) -0.0056(2) 0.67483(13) 0.0596(6) Uani 1 1 d . . . . .
H15 H 0.536989 0.012505 0.634980 0.072 Uiso 1 1 calc R U . . .
C16 C 0.5789(3) -0.0996(3) 0.69088(16) 0.0702(8) Uani 1 1 d . . . . .
C17 C 0.6250(3) -0.1323(2) 0.74836(18) 0.0725(8) Uani 1 1 d . . . . .
H17 H 0.629266 -0.196525 0.758109 0.087 Uiso 1 1 calc R U . . .
C18 C 0.6642(3) -0.0636(2) 0.79036(15) 0.0676(8) Uani 1 1 d . . . . .
C19 C 0.6609(2) 0.0317(2) 0.77831(12) 0.0561(6) Uani 1 1 d . . . . .
H19 H 0.690818 0.074983 0.808792 0.067 Uiso 1 1 calc R U . . .
C20 C 0.7061(3) 0.5607(2) 0.91458(12) 0.0591(7) Uani 1 1 d . . . . .
C21 C 0.6771(3) 0.6463(2) 0.93472(14) 0.0715(9) Uani 1 1 d . . . . .
H21 H 0.634475 0.687055 0.907217 0.086 Uiso 1 1 calc R U . . .
C22 C 0.7123(4) 0.6706(3) 0.99605(17) 0.0955(16) Uani 1 1 d . . . . .
C23 C 0.7747(5) 0.6139(4) 1.03870(15) 0.1000(17) Uani 1 1 d . . . . .
H23 H 0.798168 0.631414 1.079624 0.120 Uiso 1 1 calc R U . . .
C24 C 0.8005(4) 0.5298(4) 1.01763(15) 0.0896(14) Uani 1 1 d . . . . .
C25 C 0.7698(3) 0.5004(3) 0.95692(12) 0.0711(9) Uani 1 1 d . . . . .
H25 H 0.790779 0.442863 0.944894 0.085 Uiso 1 1 calc R U . . .
N31 N 0.5194(2) 0.56536(16) 0.55618(9) 0.0572(5) Uani 1 1 d . . . . .
C31 C 0.5994(3) 0.6270(3) 0.55156(14) 0.0682(7) Uani 1 1 d . . . . .
H31A H 0.659752 0.590111 0.556230 0.082 Uiso 1 1 calc R U . . .
H31B H 0.612441 0.673701 0.584166 0.082 Uiso 1 1 calc R U . . .
C32 C 0.5717(3) 0.6778(3) 0.48930(15) 0.0736(8) Uani 1 1 d . . . . .
H32A H 0.575566 0.745937 0.495585 0.088 Uiso 1 1 calc R U . . .
H32B H 0.618815 0.660347 0.466944 0.088 Uiso 1 1 calc R U . . .
C33 C 0.4301(3) 0.6241(3) 0.55013(15) 0.0765(8) Uani 1 1 d . . . . .
H33A H 0.443194 0.670580 0.582869 0.092 Uiso 1 1 calc R U . . .
H33B H 0.374933 0.584496 0.553299 0.092 Uiso 1 1 calc R U . . .
C34 C 0.4020(3) 0.6752(3) 0.48768(17) 0.0762(9) Uani 1 1 d . . . . .
H34A H 0.335170 0.656668 0.464332 0.091 Uiso 1 1 calc R U . . .
H34B H 0.402278 0.743244 0.494063 0.091 Uiso 1 1 calc R U . . .
C35 C 0.4981(3) 0.49707(19) 0.50540(13) 0.0680(7) Uani 1 1 d . . . . .
H35A H 0.444716 0.454908 0.508416 0.082 Uiso 1 1 calc R U . . .
H35B H 0.557028 0.458953 0.508063 0.082 Uiso 1 1 calc R U . . .
C36 C 0.4671(3) 0.54891(19) 0.44359(11) 0.0623(7) Uani 1 1 d . . . . .
H36A H 0.511834 0.531538 0.419583 0.075 Uiso 1 1 calc R U . . .
H36B H 0.399852 0.530456 0.420972 0.075 Uiso 1 1 calc R U . . .
N32 N 0.4712(2) 0.65181(15) 0.45396(9) 0.0562(5) Uani 1 1 d . . . . .
F41 F 0.1410(3) 0.4675(2) -0.00898(13) 0.1214(12) Uani 1 1 d . . . . .
F42 F 0.2893(3) 0.7419(2) -0.05847(10) 0.1099(9) Uani 1 1 d . . . . .
F43 F 0.4103(4) 1.36585(17) 0.36502(14) 0.1380(16) Uani 1 1 d . . . . .
F44 F 0.3368(3) 1.29594(17) 0.15802(11) 0.1064(9) Uani 1 1 d . . . . .
C41 C 0.3850(2) 0.61565(18) 0.26036(11) 0.0538(6) Uani 1 1 d . . . . .
H41 H 0.402256 0.566257 0.288446 0.065 Uiso 1 1 calc R U . . .
C42 C 0.3497(2) 0.59824(18) 0.19832(11) 0.0541(6) Uani 1 1 d . . . . .
H42 H 0.343092 0.535754 0.184637 0.065 Uiso 1 1 calc R U . . .
C43 C 0.3236(2) 0.67193(17) 0.15520(10) 0.0487(5) Uani 1 1 d . . . . .
C44 C 0.3335(2) 0.76626(18) 0.17471(10) 0.0473(5) Uani 1 1 d . . . . .
H44 H 0.317032 0.815518 0.146473 0.057 Uiso 1 1 calc R U . . .
C45 C 0.3776(2) 0.96826(17) 0.25779(10) 0.0461(5) Uani 1 1 d . . . . .
H45 H 0.351733 0.986901 0.217210 0.055 Uiso 1 1 calc R U . . .
C46 C 0.4047(2) 1.03630(18) 0.30348(11) 0.0485(5) Uani 1 1 d . . . . .
C47 C 0.4442(2) 1.0054(2) 0.36452(11) 0.0612(7) Uani 1 1 d . . . . .
H47 H 0.464762 1.050590 0.395250 0.073 Uiso 1 1 calc R U . . .
C48 C 0.4535(3) 0.9111(2) 0.38025(11) 0.0646(8) Uani 1 1 d . . . . .
H48 H 0.477961 0.892666 0.420961 0.078 Uiso 1 1 calc R U . . .
N49 N 0.4287(2) 0.74611(18) 0.33751(9) 0.0576(6) Uani 1 1 d . . . . .
H49 H 0.447(3) 0.705(3) 0.3723(18) 0.069 Uiso 1 1 d . U . . .
C50 C 0.3936(2) 0.71027(19) 0.27932(10) 0.0477(5) Uani 1 1 d . . . . .
C51 C 0.3682(2) 0.78537(17) 0.23703(10) 0.0446(5) Uani 1 1 d . . . . .
C52 C 0.3889(2) 0.87230(18) 0.27232(9) 0.0453(4) Uani 1 1 d . . . . .
C53 C 0.4255(2) 0.84384(19) 0.33402(10) 0.0503(6) Uani 1 1 d . . . . .
C54 C 0.2861(2) 0.6483(2) 0.08889(11) 0.0534(5) Uani 1 1 d . . . . .
C55 C 0.2289(3) 0.5670(2) 0.06990(14) 0.0678(7) Uani 1 1 d . . . . .
H55 H 0.213565 0.527132 0.098508 0.081 Uiso 1 1 calc R U . . .
C56 C 0.1954(4) 0.5461(3) 0.00845(16) 0.0815(11) Uani 1 1 d . . . . .
C57 C 0.2143(4) 0.6019(3) -0.03624(14) 0.0851(12) Uani 1 1 d . . . . .
H57 H 0.190961 0.586645 -0.077561 0.102 Uiso 1 1 calc R U . . .
C58 C 0.2702(3) 0.6821(3) -0.01591(14) 0.0737(9) Uani 1 1 d . . . . .
C59 C 0.3067(3) 0.7071(2) 0.04478(12) 0.0601(7) Uani 1 1 d . . . . .
H59 H 0.344247 0.762028 0.056104 0.072 Uiso 1 1 calc R U . . .
C60 C 0.3940(2) 1.13933(18) 0.28912(11) 0.0477(5) Uani 1 1 d . . . . .
C61 C 0.4081(3) 1.2071(2) 0.33515(14) 0.0669(8) Uani 1 1 d . . . . .
H61 H 0.424618 1.188694 0.375991 0.080 Uiso 1 1 calc R U . . .
C62 C 0.3972(3) 1.3021(2) 0.31967(17) 0.0745(9) Uani 1 1 d . . . . .
C63 C 0.3747(3) 1.3345(2) 0.26102(18) 0.0682(8) Uani 1 1 d . . . . .
H63 H 0.369672 1.398901 0.251839 0.082 Uiso 1 1 calc R U . . .
C64 C 0.3601(3) 1.2677(2) 0.21714(15) 0.0652(7) Uani 1 1 d . . . . .
C65 C 0.3695(3) 1.1719(2) 0.22918(13) 0.0617(7) Uani 1 1 d . . . . .
H65 H 0.359418 1.128884 0.197058 0.074 Uiso 1 1 calc R U . . .

loop_
_atom_site_aniso_label
_atom_site_aniso_U_11
_atom_site_aniso_U_22
_atom_site_aniso_U_33
_atom_site_aniso_U_23
_atom_site_aniso_U_13
_atom_site_aniso_U_12
F1 0.147(2) 0.0605(11) 0.0948(13) -0.0235(11) 0.0093(16) -0.0226(14)
F2 0.149(2) 0.0666(12) 0.0731(11) 0.0265(10) -0.0048(13) 0.0064(13)
F3 0.243(4) 0.0831(15) 0.0961(16) -0.0389(14) 0.082(2) -0.041(2)
F4 0.156(3) 0.148(3) 0.0650(12) 0.0219(15) -0.0295(16) -0.032(2)
C1 0.0832(19) 0.0552(13) 0.0368(8) 0.0061(9) 0.0130(10) 0.0057(13)
C2 0.0785(19) 0.0527(13) 0.0439(10) -0.0012(10) 0.0159(12) 0.0025(13)
C3 0.0545(13) 0.0443(11) 0.0440(9) 0.0036(8) 0.0142(10) 0.0054(10)
C4 0.0474(11) 0.0470(11) 0.0385(8) 0.0053(8) 0.0104(8) 0.0039(10)
C5 0.0576(13) 0.0475(11) 0.0387(8) 0.0077(8) 0.0112(9) -0.0007(11)
C6 0.0609(14) 0.0497(13) 0.0431(9) 0.0032(9) 0.0133(10) -0.0049(12)
C7 0.086(2) 0.0414(11) 0.0536(11) 0.0056(10) 0.0186(14) -0.0017(14)
C8 0.0858(19) 0.0466(13) 0.0495(11) 0.0108(10) 0.0157(13) -0.0009(14)
N9 0.0814(16) 0.0478(11) 0.0387(8) 0.0094(8) 0.0123(9) 0.0043(12)
C10 0.0622(14) 0.0487(12) 0.0401(9) 0.0077(9) 0.0127(10) 0.0040(11)
C11 0.0488(11) 0.0452(11) 0.0368(8) 0.0029(8) 0.0113(9) 0.0029(10)
C12 0.0508(11) 0.0434(11) 0.0383(8) 0.0076(8) 0.0106(8) 0.0003(10)
C13 0.0608(13) 0.0457(11) 0.0412(9) 0.0093(9) 0.0095(10) 0.0009(11)
C14 0.0481(12) 0.0470(11) 0.0499(10) 0.0028(9) 0.0139(10) 0.0041(11)
C15 0.0650(17) 0.0544(14) 0.0553(11) -0.0015(11) 0.0104(12) -0.0024(12)
C16 0.080(2) 0.0582(16) 0.0700(15) -0.0120(14) 0.0181(16) -0.0098(15)
C17 0.085(2) 0.0472(14) 0.0839(18) 0.0056(14) 0.0213(18) -0.0037(15)
C18 0.080(2) 0.0549(16) 0.0630(14) 0.0142(13) 0.0130(14) 0.0048(14)
C19 0.0668(17) 0.0477(13) 0.0514(11) 0.0015(10) 0.0130(11) 0.0002(11)
C20 0.0736(17) 0.0562(14) 0.0472(10) -0.0027(11) 0.0168(12) -0.0221(14)
C21 0.105(3) 0.0577(16) 0.0559(12) -0.0081(12) 0.0305(15) -0.0240(16)
C22 0.153(4) 0.081(2) 0.0640(17) -0.0242(17) 0.049(2) -0.058(3)
C23 0.142(4) 0.106(3) 0.0508(14) -0.0154(17) 0.024(2) -0.060(3)
C24 0.103(3) 0.102(3) 0.0493(13) 0.0041(16) -0.0013(16) -0.041(2)
C25 0.080(2) 0.080(2) 0.0463(11) 0.0043(12) 0.0047(12) -0.0172(17)
N31 0.0759(14) 0.0515(11) 0.0405(8) 0.0073(8) 0.0106(9) -0.0013(11)
C31 0.0667(16) 0.0701(17) 0.0594(12) 0.0013(13) 0.0041(13) -0.0046(14)
C32 0.086(2) 0.0666(18) 0.0687(15) 0.0081(14) 0.0224(16) -0.0155(15)
C33 0.087(2) 0.086(2) 0.0644(14) -0.0036(17) 0.0339(16) -0.0004(18)
C34 0.081(2) 0.0669(19) 0.0750(17) 0.0023(15) 0.0136(16) 0.0225(16)
C35 0.097(2) 0.0428(11) 0.0561(12) 0.0057(10) 0.0085(15) 0.0016(15)
C36 0.0857(19) 0.0517(13) 0.0439(10) -0.0022(9) 0.0093(12) 0.0046(15)
N32 0.0783(15) 0.0430(9) 0.0423(8) 0.0090(7) 0.0091(10) 0.0045(11)
F41 0.162(3) 0.0840(16) 0.0869(14) -0.0234(13) -0.0164(17) -0.0239(17)
F42 0.170(3) 0.1101(19) 0.0592(9) 0.0212(12) 0.0478(14) 0.0227(19)
F43 0.245(5) 0.0518(10) 0.0984(16) -0.0228(12) 0.018(2) -0.004(2)
F44 0.179(3) 0.0681(12) 0.0785(12) 0.0320(11) 0.0472(17) 0.0208(17)
C41 0.0656(16) 0.0409(11) 0.0507(10) 0.0123(10) 0.0096(11) -0.0006(11)
C42 0.0681(16) 0.0396(10) 0.0513(11) 0.0057(9) 0.0113(12) -0.0014(11)
C43 0.0576(12) 0.0434(12) 0.0432(9) 0.0040(9) 0.0114(10) 0.0013(11)
C44 0.0568(13) 0.0406(11) 0.0425(9) 0.0079(8) 0.0109(10) 0.0058(10)
C45 0.0528(12) 0.0450(11) 0.0393(8) 0.0065(8) 0.0110(9) 0.0043(10)
C46 0.0520(12) 0.0451(12) 0.0473(10) 0.0019(9) 0.0123(10) 0.0043(10)
C47 0.079(2) 0.0550(14) 0.0422(10) -0.0017(10) 0.0050(12) 0.0067(14)
C48 0.087(2) 0.0602(15) 0.0376(9) 0.0061(9) 0.0027(11) 0.0042(15)
N49 0.0776(16) 0.0487(11) 0.0407(8) 0.0115(8) 0.0073(9) 0.0030(11)
C50 0.0538(12) 0.0442(11) 0.0422(9) 0.0104(9) 0.0086(9) -0.0028(11)
C51 0.0513(11) 0.0384(10) 0.0419(9) 0.0063(8) 0.0098(9) 0.0000(9)
C52 0.0476(11) 0.0469(11) 0.0390(9) 0.0071(9) 0.0084(9) 0.0008(10)
C53 0.0603(14) 0.0470(13) 0.0398(9) 0.0088(9) 0.0078(9) 0.0030(11)
C54 0.0626(14) 0.0502(13) 0.0461(10) 0.0032(9) 0.0136(10) 0.0091(12)
C55 0.084(2) 0.0575(15) 0.0533(12) -0.0014(12) 0.0064(13) 0.0023(15)
C56 0.103(3) 0.0623(18) 0.0637(15) -0.0131(14) -0.0015(18) 0.0125(18)
C57 0.124(3) 0.071(2) 0.0499(12) -0.0086(13) 0.0089(17) 0.027(2)
C58 0.096(2) 0.076(2) 0.0521(12) 0.0105(14) 0.0251(15) 0.0258(18)
C59 0.0742(17) 0.0573(15) 0.0498(11) 0.0059(11) 0.0191(12) 0.0130(13)
C60 0.0492(12) 0.0422(11) 0.0534(10) 0.0027(9) 0.0171(10) 0.0037(10)
C61 0.090(2) 0.0501(13) 0.0575(12) -0.0023(11) 0.0161(15) 0.0002(17)
C62 0.098(3) 0.0448(13) 0.0788(18) -0.0095(14) 0.0214(19) -0.0084(17)
C63 0.079(2) 0.0392(11) 0.0907(19) 0.0092(13) 0.0308(18) -0.0004(14)
C64 0.0767(19) 0.0548(16) 0.0701(14) 0.0196(13) 0.0308(15) 0.0077(14)
C65 0.0813(19) 0.0472(12) 0.0573(12) 0.0094(11) 0.0205(14) 0.0069(14)

loop_
_atom_type_symbol
_atom_type_description
_atom_type_scat_dispersion_real
_atom_type_scat_dispersion_imag
_atom_type_scat_source
C C 0.0034 0.0017 'International Tables Vol C Tables 4.2.6.8 and 6.1.1.4'
H H 0.0000 0.0000 'International Tables Vol C Tables 4.2.6.8 and 6.1.1.4'
N N 0.0065 0.0035 'International Tables Vol C Tables 4.2.6.8 and 6.1.1.4'
F F 0.0185 0.0109 'International Tables Vol C Tables 4.2.6.8 and 6.1.1.4'

loop_
_geom_angle_atom_site_label_1
_geom_angle_atom_site_label_2
_geom_angle_atom_site_label_3
_geom_angle
_geom_angle_site_symmetry_1
_geom_angle_site_symmetry_3
_geom_angle_publ_flag
C2 C1 C10 118.5(2) . . ?
C2 C1 H1 120.7 . . ?
C10 C1 H1 120.7 . . ?
C1 C2 C3 122.2(2) . . ?
C1 C2 H2 118.9 . . ?
C3 C2 H2 118.9 . . ?
C4 C3 C2 118.7(2) . . ?
C4 C3 C14 121.3(2) . . ?
C2 C3 C14 120.0(2) . . ?
C11 C4 C3 120.11(19) . . ?
C11 C4 H4 119.9 . . ?
C3 C4 H4 119.9 . . ?
C6 C5 C12 119.5(2) . . ?
C6 C5 H5 120.2 . . ?
C12 C5 H5 120.2 . . ?
C5 C6 C7 119.2(2) . . ?
C5 C6 C20 121.5(2) . . ?
C7 C6 C20 119.2(2) . . ?
C8 C7 C6 122.4(3) . . ?
C8 C7 H7 118.8 . . ?
C6 C7 H7 118.8 . . ?
C7 C8 C13 118.2(2) . . ?
C7 C8 H8 120.9 . . ?
C13 C8 H8 120.9 . . ?
C13 N9 C10 108.79(19) . . ?
C13 N9 H9 130(3) . . ?
C10 N9 H9 119(3) . . ?
N9 C10 C1 130.0(2) . . ?
N9 C10 C11 109.2(2) . . ?
C1 C10 C11 120.8(2) . . ?
C4 C11 C10 119.7(2) . . ?
C4 C11 C12 134.00(19) . . ?
C10 C11 C12 106.3(2) . . ?
C5 C12 C13 119.0(2) . . ?
C5 C12 C11 134.5(2) . . ?
C13 C12 C11 106.50(19) . . ?
N9 C13 C8 129.2(2) . . ?
N9 C13 C12 109.1(2) . . ?
C8 C13 C12 121.6(2) . . ?
C15 C14 C19 118.4(3) . . ?
C15 C14 C3 121.0(2) . . ?
C19 C14 C3 120.6(2) . . ?
C16 C15 C14 119.0(3) . . ?
C16 C15 H15 120.5 . . ?
C14 C15 H15 120.5 . . ?
F1 C16 C17 118.2(3) . . ?
F1 C16 C15 117.4(3) . . ?
C17 C16 C15 124.3(3) . . ?
C18 C17 C16 114.9(3) . . ?
C18 C17 H17 122.6 . . ?
C16 C17 H17 122.6 . . ?
F2 C18 C17 117.4(3) . . ?
F2 C18 C19 117.7(3) . . ?
C17 C18 C19 124.9(3) . . ?
C18 C19 C14 118.5(3) . . ?
C18 C19 H19 120.8 . . ?
C14 C19 H19 120.8 . . ?
C21 C20 C25 119.1(3) . . ?
C21 C20 C6 120.8(3) . . ?
C25 C20 C6 120.1(3) . . ?
C22 C21 C20 119.5(4) . . ?
C22 C21 H21 120.2 . . ?
C20 C21 H21 120.2 . . ?
F3 C22 C23 119.1(3) . . ?
F3 C22 C21 117.8(5) . . ?
C23 C22 C21 123.1(4) . . ?
C22 C23 C24 115.9(3) . . ?
C22 C23 H23 122.0 . . ?
C24 C23 H23 122.0 . . ?
F4 C24 C23 118.5(3) . . ?
F4 C24 C25 116.7(5) . . ?
C23 C24 C25 124.8(4) . . ?
C24 C25 C20 117.6(4) . . ?
C24 C25 H25 121.2 . . ?
C20 C25 H25 121.2 . . ?
C31 N31 C35 109.0(3) . . ?
C31 N31 C33 107.8(2) . . ?
C35 N31 C33 108.5(3) . . ?
N31 C31 C32 110.5(2) . . ?
N31 C31 H31A 109.5 . . ?
C32 C31 H31A 109.5 . . ?
N31 C31 H31B 109.5 . . ?
C32 C31 H31B 109.5 . . ?
H31A C31 H31B 108.1 . . ?
N32 C32 C31 110.2(3) . . ?
N32 C32 H32A 109.6 . . ?
C31 C32 H32A 109.6 . . ?
N32 C32 H32B 109.6 . . ?
C31 C32 H32B 109.6 . . ?
H32A C32 H32B 108.1 . . ?
N31 C33 C34 109.7(3) . . ?
N31 C33 H33A 109.7 . . ?
C34 C33 H33A 109.7 . . ?
N31 C33 H33B 109.7 . . ?
C34 C33 H33B 109.7 . . ?
H33A C33 H33B 108.2 . . ?
N32 C34 C33 110.7(3) . . ?
N32 C34 H34A 109.5 . . ?
C33 C34 H34A 109.5 . . ?
N32 C34 H34B 109.5 . . ?
C33 C34 H34B 109.5 . . ?
H34A C34 H34B 108.1 . . ?
N31 C35 C36 110.6(2) . . ?
N31 C35 H35A 109.5 . . ?
C36 C35 H35A 109.5 . . ?
N31 C35 H35B 109.5 . . ?
C36 C35 H35B 109.5 . . ?
H35A C35 H35B 108.1 . . ?
N32 C36 C35 109.5(2) . . ?
N32 C36 H36A 109.8 . . ?
C35 C36 H36A 109.8 . . ?
N32 C36 H36B 109.8 . . ?
C35 C36 H36B 109.8 . . ?
H36A C36 H36B 108.2 . . ?
C34 N32 C32 109.6(2) . . ?
C34 N32 C36 108.2(3) . . ?
C32 N32 C36 109.0(3) . . ?
C42 C41 C50 117.5(2) . . ?
C42 C41 H41 121.3 . . ?
C50 C41 H41 121.3 . . ?
C41 C42 C43 122.1(2) . . ?
C41 C42 H42 119.0 . . ?
C43 C42 H42 119.0 . . ?
C44 C43 C42 119.9(2) . . ?
C44 C43 C54 120.7(2) . . ?
C42 C43 C54 119.4(2) . . ?
C51 C44 C43 118.9(2) . . ?
C51 C44 H44 120.5 . . ?
C43 C44 H44 120.5 . . ?
C46 C45 C52 120.4(2) . . ?
C46 C45 H45 119.8 . . ?
C52 C45 H45 119.8 . . ?
C45 C46 C47 118.2(2) . . ?
C45 C46 C60 121.4(2) . . ?
C47 C46 C60 120.3(2) . . ?
C48 C47 C46 122.5(2) . . ?
C48 C47 H47 118.7 . . ?
C46 C47 H47 118.7 . . ?
C47 C48 C53 118.5(2) . . ?
C47 C48 H48 120.7 . . ?
C53 C48 H48 120.7 . . ?
C50 N49 C53 108.35(19) . . ?
C50 N49 H49 121(2) . . ?
C53 N49 H49 130(2) . . ?
N49 C50 C41 128.8(2) . . ?
N49 C50 C51 109.6(2) . . ?
C41 C50 C51 121.6(2) . . ?
C44 C51 C50 120.0(2) . . ?
C44 C51 C52 133.4(2) . . ?
C50 C51 C52 106.51(19) . . ?
C45 C52 C53 119.9(2) . . ?
C45 C52 C51 134.3(2) . . ?
C53 C52 C51 105.7(2) . . ?
N49 C53 C48 129.8(2) . . ?
N49 C53 C52 109.8(2) . . ?
C48 C53 C52 120.4(2) . . ?
C59 C54 C55 118.8(3) . . ?
C59 C54 C43 120.9(3) . . ?
C55 C54 C43 120.3(3) . . ?
C56 C55 C54 119.4(3) . . ?
C56 C55 H55 120.3 . . ?
C54 C55 H55 120.3 . . ?
F41 C56 C57 117.9(3) . . ?
F41 C56 C55 118.7(4) . . ?
C57 C56 C55 123.5(4) . . ?
C56 C57 C58 115.6(3) . . ?
C56 C57 H57 122.2 . . ?
C58 C57 H57 122.2 . . ?
F42 C58 C59 117.7(4) . . ?
F42 C58 C57 118.2(3) . . ?
C59 C58 C57 124.1(4) . . ?
C58 C59 C54 118.6(3) . . ?
C58 C59 H59 120.7 . . ?
C54 C59 H59 120.7 . . ?
C65 C60 C61 117.2(2) . . ?
C65 C60 C46 121.4(2) . . ?
C61 C60 C46 121.4(2) . . ?
C62 C61 C60 119.4(3) . . ?
C62 C61 H61 120.3 . . ?
C60 C61 H61 120.3 . . ?
F43 C62 C63 118.3(3) . . ?
F43 C62 C61 118.1(3) . . ?
C63 C62 C61 123.6(3) . . ?
C64 C63 C62 116.0(3) . . ?
C64 C63 H63 122.0 . . ?
C62 C63 H63 122.0 . . ?
C63 C64 F44 118.5(3) . . ?
C63 C64 C65 123.5(3) . . ?
F44 C64 C65 118.0(3) . . ?
C64 C65 C60 120.2(3) . . ?
C64 C65 H65 119.9 . . ?
C60 C65 H65 119.9 . . ?

loop_
_geom_bond_atom_site_label_1
_geom_bond_atom_site_label_2
_geom_bond_distance
_geom_bond_site_symmetry_2
_geom_bond_publ_flag
F1 C16 1.361(4) . ?
F2 C18 1.360(3) . ?
F3 C22 1.346(6) . ?
F4 C24 1.361(6) . ?
C1 C2 1.376(4) . ?
C1 C10 1.386(4) . ?
C1 H1 0.9300 . ?
C2 C3 1.408(3) . ?
C2 H2 0.9300 . ?
C3 C4 1.394(3) . ?
C3 C14 1.491(4) . ?
C4 C11 1.389(3) . ?
C4 H4 0.9300 . ?
C5 C6 1.391(4) . ?
C5 C12 1.401(3) . ?
C5 H5 0.9300 . ?
C6 C7 1.407(4) . ?
C6 C20 1.486(3) . ?
C7 C8 1.368(4) . ?
C7 H7 0.9300 . ?
C8 C13 1.378(4) . ?
C8 H8 0.9300 . ?
N9 C13 1.374(3) . ?
N9 C10 1.383(4) . ?
N9 H9 0.85(4) . ?
C10 C11 1.415(3) . ?
C11 C12 1.440(3) . ?
C12 C13 1.420(3) . ?
C14 C15 1.393(4) . ?
C14 C19 1.399(3) . ?
C15 C16 1.371(5) . ?
C15 H15 0.9300 . ?
C16 C17 1.365(5) . ?
C17 C18 1.362(5) . ?
C17 H17 0.9300 . ?
C18 C19 1.369(4) . ?
C19 H19 0.9300 . ?
C20 C21 1.391(5) . ?
C20 C25 1.399(5) . ?
C21 C22 1.386(4) . ?
C21 H21 0.9300 . ?
C22 C23 1.365(8) . ?
C23 C24 1.365(8) . ?
C23 H23 0.9300 . ?
C24 C25 1.390(4) . ?
C25 H25 0.9300 . ?
N31 C31 1.442(4) . ?
N31 C35 1.469(4) . ?
N31 C33 1.470(5) . ?
C31 C32 1.537(4) . ?
C31 H31A 0.9700 . ?
C31 H31B 0.9700 . ?
C32 N32 1.453(5) . ?
C32 H32A 0.9700 . ?
C32 H32B 0.9700 . ?
C33 C34 1.543(5) . ?
C33 H33A 0.9700 . ?
C33 H33B 0.9700 . ?
C34 N32 1.432(5) . ?
C34 H34A 0.9700 . ?
C34 H34B 0.9700 . ?
C35 C36 1.536(3) . ?
C35 H35A 0.9700 . ?
C35 H35B 0.9700 . ?
C36 N32 1.468(3) . ?
C36 H36A 0.9700 . ?
C36 H36B 0.9700 . ?
F41 C56 1.338(5) . ?
F42 C58 1.366(5) . ?
F43 C62 1.342(4) . ?
F44 C64 1.353(4) . ?
C41 C42 1.381(4) . ?
C41 C50 1.397(4) . ?
C41 H41 0.9300 . ?
C42 C43 1.405(3) . ?
C42 H42 0.9300 . ?
C43 C44 1.396(3) . ?
C43 C54 1.490(3) . ?
C44 C51 1.391(3) . ?
C44 H44 0.9300 . ?
C45 C46 1.387(3) . ?
C45 C52 1.391(3) . ?
C45 H45 0.9300 . ?
C46 C47 1.412(3) . ?
C46 C60 1.487(3) . ?
C47 C48 1.373(4) . ?
C47 H47 0.9300 . ?
C48 C53 1.388(4) . ?
C48 H48 0.9300 . ?
N49 C50 1.373(3) . ?
N49 C53 1.380(3) . ?
N49 H49 0.96(4) . ?
C50 C51 1.407(3) . ?
C51 C52 1.449(3) . ?
C52 C53 1.411(3) . ?
C54 C59 1.393(4) . ?
C54 C55 1.394(5) . ?
C55 C56 1.376(4) . ?
C55 H55 0.9300 . ?
C56 C57 1.370(7) . ?
C57 C58 1.377(7) . ?
C57 H57 0.9300 . ?
C58 C59 1.377(4) . ?
C59 H59 0.9300 . ?
C60 C65 1.389(3) . ?
C60 C61 1.391(4) . ?
C61 C62 1.381(4) . ?
C61 H61 0.9300 . ?
C62 C63 1.362(5) . ?
C63 C64 1.346(5) . ?
C63 H63 0.9300 . ?
C64 C65 1.376(4) . ?
C65 H65 0.9300 . ?

loop_
_geom_hbond_atom_site_label_D
_geom_hbond_atom_site_label_H
_geom_hbond_atom_site_label_A
_geom_hbond_distance_DH
_geom_hbond_distance_HA
_geom_hbond_distance_DA
_geom_hbond_angle_DHA
_geom_hbond_site_symmetry_A
_geom_hbond_publ_flag
N9 H9 N31 0.85(4) 2.06(4) 2.884(3) 163(4) . yes
C15 H15 F4 0.93 2.59 3.377(4) 143.0 4_454 yes
C33 H33A F44 0.97 2.61 3.288(5) 127.5 2_575 yes
N49 H49 N32 0.96(4) 1.94(4) 2.875(3) 164(4) . yes

loop_
_geom_torsion_atom_site_label_1
_geom_torsion_atom_site_label_2
_geom_torsion_atom_site_label_3
_geom_torsion_atom_site_label_4
_geom_torsion
_geom_torsion_site_symmetry_1
_geom_torsion_site_symmetry_2
_geom_torsion_site_symmetry_3
_geom_torsion_site_symmetry_4
_geom_torsion_publ_flag
C10 C1 C2 C3 1.7(5) . . . . ?
C1 C2 C3 C4 -1.9(5) . . . . ?
C1 C2 C3 C14 178.4(3) . . . . ?
C2 C3 C4 C11 0.5(4) . . . . ?
C14 C3 C4 C11 -179.7(3) . . . . ?
C12 C5 C6 C7 1.0(5) . . . . ?
C12 C5 C6 C20 -178.1(3) . . . . ?
C5 C6 C7 C8 -0.6(6) . . . . ?
C20 C6 C7 C8 178.5(3) . . . . ?
C6 C7 C8 C13 -0.3(6) . . . . ?
C13 N9 C10 C1 -178.1(3) . . . . ?
C13 N9 C10 C11 1.4(4) . . . . ?
C2 C1 C10 N9 179.3(3) . . . . ?
C2 C1 C10 C11 -0.1(5) . . . . ?
C3 C4 C11 C10 0.9(4) . . . . ?
C3 C4 C11 C12 -178.0(3) . . . . ?
N9 C10 C11 C4 179.3(3) . . . . ?
C1 C10 C11 C4 -1.1(5) . . . . ?
N9 C10 C11 C12 -1.5(3) . . . . ?
C1 C10 C11 C12 178.0(3) . . . . ?
C6 C5 C12 C13 -0.4(4) . . . . ?
C6 C5 C12 C11 177.6(3) . . . . ?
C4 C11 C12 C5 2.0(6) . . . . ?
C10 C11 C12 C5 -177.0(3) . . . . ?
C4 C11 C12 C13 -179.9(3) . . . . ?
C10 C11 C12 C13 1.1(3) . . . . ?
C10 N9 C13 C8 178.0(4) . . . . ?
C10 N9 C13 C12 -0.7(4) . . . . ?
C7 C8 C13 N9 -177.6(4) . . . . ?
C7 C8 C13 C12 0.9(5) . . . . ?
C5 C12 C13 N9 178.2(3) . . . . ?
C11 C12 C13 N9 -0.3(3) . . . . ?
C5 C12 C13 C8 -0.6(5) . . . . ?
C11 C12 C13 C8 -179.1(3) . . . . ?
C4 C3 C14 C15 163.3(3) . . . . ?
C2 C3 C14 C15 -17.0(5) . . . . ?
C4 C3 C14 C19 -18.0(4) . . . . ?
C2 C3 C14 C19 161.7(3) . . . . ?
C19 C14 C15 C16 0.4(5) . . . . ?
C3 C14 C15 C16 179.1(3) . . . . ?
C14 C15 C16 F1 179.5(3) . . . . ?
C14 C15 C16 C17 0.8(6) . . . . ?
F1 C16 C17 C18 -179.4(4) . . . . ?
C15 C16 C17 C18 -0.7(6) . . . . ?
C16 C17 C18 F2 -179.5(4) . . . . ?
C16 C17 C18 C19 -0.7(6) . . . . ?
F2 C18 C19 C14 -179.3(3) . . . . ?
C17 C18 C19 C14 1.9(6) . . . . ?
C15 C14 C19 C18 -1.7(5) . . . . ?
C3 C14 C19 C18 179.6(3) . . . . ?
C5 C6 C20 C21 -151.7(3) . . . . ?
C7 C6 C20 C21 29.2(5) . . . . ?
C5 C6 C20 C25 29.3(5) . . . . ?
C7 C6 C20 C25 -149.8(3) . . . . ?
C25 C20 C21 C22 0.4(5) . . . . ?
C6 C20 C21 C22 -178.6(3) . . . . ?
C20 C21 C22 F3 179.8(4) . . . . ?
C20 C21 C22 C23 -0.3(6) . . . . ?
F3 C22 C23 C24 179.3(5) . . . . ?
C21 C22 C23 C24 -0.6(7) . . . . ?
C22 C23 C24 F4 -179.1(4) . . . . ?
C22 C23 C24 C25 1.5(7) . . . . ?
F4 C24 C25 C20 179.2(4) . . . . ?
C23 C24 C25 C20 -1.4(6) . . . . ?
C21 C20 C25 C24 0.4(5) . . . . ?
C6 C20 C25 C24 179.4(3) . . . . ?
C35 N31 C31 C32 57.3(4) . . . . ?
C33 N31 C31 C32 -60.3(3) . . . . ?
N31 C31 C32 N32 2.2(4) . . . . ?
C31 N31 C33 C34 59.7(3) . . . . ?
C35 N31 C33 C34 -58.3(4) . . . . ?
N31 C33 C34 N32 -0.7(4) . . . . ?
C31 N31 C35 C36 -59.7(4) . . . . ?
C33 N31 C35 C36 57.5(4) . . . . ?
N31 C35 C36 N32 1.7(5) . . . . ?
C33 C34 N32 C32 -58.1(3) . . . . ?
C33 C34 N32 C36 60.7(4) . . . . ?
C31 C32 N32 C34 57.7(3) . . . . ?
C31 C32 N32 C36 -60.6(4) . . . . ?
C35 C36 N32 C34 -61.3(4) . . . . ?
C35 C36 N32 C32 57.9(4) . . . . ?
C50 C41 C42 C43 0.3(5) . . . . ?
C41 C42 C43 C44 0.3(5) . . . . ?
C41 C42 C43 C54 -180.0(3) . . . . ?
C42 C43 C44 C51 -0.7(5) . . . . ?
C54 C43 C44 C51 179.6(3) . . . . ?
C52 C45 C46 C47 0.4(4) . . . . ?
C52 C45 C46 C60 179.6(3) . . . . ?
C45 C46 C47 C48 -2.2(5) . . . . ?
C60 C46 C47 C48 178.5(3) . . . . ?
C46 C47 C48 C53 1.9(5) . . . . ?
C53 N49 C50 C41 178.6(3) . . . . ?
C53 N49 C50 C51 0.7(4) . . . . ?
C42 C41 C50 N49 -178.1(3) . . . . ?
C42 C41 C50 C51 -0.4(5) . . . . ?
C43 C44 C51 C50 0.5(4) . . . . ?
C43 C44 C51 C52 178.6(3) . . . . ?
N49 C50 C51 C44 178.1(3) . . . . ?
C41 C50 C51 C44 0.0(5) . . . . ?
N49 C50 C51 C52 -0.4(3) . . . . ?
C41 C50 C51 C52 -178.5(3) . . . . ?
C46 C45 C52 C53 1.7(4) . . . . ?
C46 C45 C52 C51 179.6(3) . . . . ?
C44 C51 C52 C45 3.6(6) . . . . ?
C50 C51 C52 C45 -178.2(3) . . . . ?
C44 C51 C52 C53 -178.3(3) . . . . ?
C50 C51 C52 C53 -0.1(3) . . . . ?
C50 N49 C53 C48 -179.6(3) . . . . ?
C50 N49 C53 C52 -0.8(4) . . . . ?
C47 C48 C53 N49 179.0(3) . . . . ?
C47 C48 C53 C52 0.3(5) . . . . ?
C45 C52 C53 N49 178.9(3) . . . . ?
C51 C52 C53 N49 0.5(3) . . . . ?
C45 C52 C53 C48 -2.1(5) . . . . ?
C51 C52 C53 C48 179.5(3) . . . . ?
C44 C43 C54 C59 32.9(5) . . . . ?
C42 C43 C54 C59 -146.9(3) . . . . ?
C44 C43 C54 C55 -146.7(3) . . . . ?
C42 C43 C54 C55 33.6(5) . . . . ?
C59 C54 C55 C56 0.8(5) . . . . ?
C43 C54 C55 C56 -179.6(3) . . . . ?
C54 C55 C56 F41 179.7(4) . . . . ?
C54 C55 C56 C57 -0.6(6) . . . . ?
F41 C56 C57 C58 179.8(4) . . . . ?
C55 C56 C57 C58 0.0(7) . . . . ?
C56 C57 C58 F42 -178.3(4) . . . . ?
C56 C57 C58 C59 0.4(7) . . . . ?
F42 C58 C59 C54 178.5(3) . . . . ?
C57 C58 C59 C54 -0.2(6) . . . . ?
C55 C54 C59 C58 -0.4(5) . . . . ?
C43 C54 C59 C58 180.0(3) . . . . ?
C45 C46 C60 C65 -8.9(5) . . . . ?
C47 C46 C60 C65 170.3(3) . . . . ?
C45 C46 C60 C61 171.1(3) . . . . ?
C47 C46 C60 C61 -9.7(5) . . . . ?
C65 C60 C61 C62 0.1(6) . . . . ?
C46 C60 C61 C62 -179.9(3) . . . . ?
C60 C61 C62 F43 179.3(4) . . . . ?
C60 C61 C62 C63 -1.1(7) . . . . ?
F43 C62 C63 C64 -178.6(5) . . . . ?
C61 C62 C63 C64 1.9(7) . . . . ?
C62 C63 C64 F44 179.5(4) . . . . ?
C62 C63 C64 C65 -1.7(6) . . . . ?
C63 C64 C65 C60 0.8(6) . . . . ?
F44 C64 C65 C60 179.6(4) . . . . ?
C61 C60 C65 C64 0.1(5) . . . . ?
C46 C60 C65 C64 -180.0(3) . . . . ?
